data_1554269
loop_
_publ_author_name
'Li, Wan-Shan'
'Yang, Yang'
'Liu, Jun-Jun'
'Shen, Li'
'Shi, Zhi'
'Wu, Jun'

_publ_section_title
;
 Scaffold diversity-oriented synthesis of limonoid dimers: discovery of an
 axially chiral agent within vivoanti-breast cancer activity
;
_journal_issue 7
_journal_name_full 'Organic Chemistry Frontiers'
_journal_page_first 1079
_journal_paper_doi 10.1039/C8QO00154E
_journal_volume 5
_journal_year 2018
_chemical_absolute_configuration ad
_chemical_formula_sum 'C76 H104 O26 S3'
_chemical_formula_weight 1529.77
_space_group_IT_number 4
_space_group_name_Hall 'P 2yb'
_space_group_name_H-M_alt 'P 1 21 1'
_symmetry_cell_setting monoclinic
_symmetry_space_group_name_H-M 'P 1 21 1'
_atom_sites_solution_hydrogens geom
_atom_sites_solution_primary direct
_atom_sites_solution_secondary difmap
_audit_creation_method SHELXL-97
_audit_update_record
;
2016-11-21 deposited with the CCDC.
2018-03-09 downloaded from the CCDC.
;
_cell_angle_alpha 90.00
_cell_angle_beta 110.630(7)
_cell_angle_gamma 90.00
_cell_formula_units_Z 2
_cell_length_a 13.7347(9)
_cell_length_b 21.9890(14)
_cell_length_c 13.7372(11)
_cell_measurement_reflns_used 3479
_cell_measurement_temperature 150(2)
_cell_measurement_theta_max 59.9760
_cell_measurement_theta_min 3.4000
_cell_volume 3882.8(5)
_computing_cell_refinement
;
CrysAlisPro, Agilent Technologies,
Version 1.171.37.34 (release 22-05-2014 CrysAlis171 .NET)
(compiled May 22 2014,16:03:01)
;
_computing_data_collection
;
CrysAlisPro, Agilent Technologies,
Version 1.171.37.34 (release 22-05-2014 CrysAlis171 .NET)
(compiled May 22 2014,16:03:01)
;
_computing_data_reduction
;
CrysAlisPro, Agilent Technologies,
Version 1.171.37.34 (release 22-05-2014 CrysAlis171 .NET)
(compiled May 22 2014,16:03:01)
;
_computing_molecular_graphics 'Bruker SHELXTL'
_computing_publication_material 'Bruker SHELXTL'
_computing_structure_refinement 'SHELXL-97 (Sheldrick, 1997)'
_computing_structure_solution 'SHELXS-97 (Sheldrick, 1990)'
_diffrn_ambient_temperature 150(2)
_diffrn_measured_fraction_theta_full 0.982
_diffrn_measured_fraction_theta_max 0.982
_diffrn_measurement_device_type 'multiwire proportional'
_diffrn_measurement_method 'phi and omega scans'
_diffrn_radiation_monochromator graphite
_diffrn_radiation_source 'fine-focus sealed tube'
_diffrn_radiation_type CuK\a
_diffrn_radiation_wavelength 1.54178
_diffrn_reflns_av_R_equivalents 0.0640
_diffrn_reflns_av_sigmaI/netI 0.0574
_diffrn_reflns_limit_h_max 16
_diffrn_reflns_limit_h_min -15
_diffrn_reflns_limit_k_max 25
_diffrn_reflns_limit_k_min -26
_diffrn_reflns_limit_l_max 15
_diffrn_reflns_limit_l_min -12
_diffrn_reflns_number 17914
_diffrn_reflns_theta_full 67.44
_diffrn_reflns_theta_max 67.44
_diffrn_reflns_theta_min 3.44
_exptl_absorpt_coefficient_mu 1.531
_exptl_absorpt_correction_T_max 1.00000
_exptl_absorpt_correction_T_min 0.48176
_exptl_absorpt_correction_type multi-scan
_exptl_absorpt_process_details
;
CrysAlisPro, Agilent Technologies,
Version 1.171.37.34 (release 22-05-2014 CrysAlis171 .NET)
(compiled May 22 2014,16:03:01)
Empirical absorption correction using spherical harmonics,
 implemented in SCALE3 ABSPACK scaling algorithm.
;
_exptl_crystal_colour yellow
_exptl_crystal_density_diffrn 1.308
_exptl_crystal_density_method 'not measured'
_exptl_crystal_description block
_exptl_crystal_F_000 1632
_exptl_crystal_size_max 0.30
_exptl_crystal_size_mid 0.20
_exptl_crystal_size_min 0.15
_refine_diff_density_max 0.563
_refine_diff_density_min -0.477
_refine_diff_density_rms 0.070
_refine_ls_abs_structure_details 'Flack H D (1983), Acta Cryst. A39, 876-881'
_refine_ls_abs_structure_Flack 0.04(9)
_refine_ls_extinction_method none
_refine_ls_goodness_of_fit_ref 1.020
_refine_ls_hydrogen_treatment constr
_refine_ls_matrix_type full
_refine_ls_number_parameters 741
_refine_ls_number_reflns 10068
_refine_ls_number_restraints 0
_refine_ls_restrained_S_all 1.014
_refine_ls_R_factor_all 0.1566
_refine_ls_R_factor_gt 0.1161
_refine_ls_shift/su_max 0.001
_refine_ls_shift/su_mean 0.000
_refine_ls_structure_factor_coef Fsqd
_refine_ls_weighting_details 'calc w=1/[\s^2^(Fo^2^)+(0.0196P)^2^+15.4291P] where P=(Fo^2^+2Fc^2^)/3'
_refine_ls_weighting_scheme calc
_refine_ls_wR_factor_gt 0.2152
_refine_ls_wR_factor_ref 0.2368
_reflns_number_gt 6438
_reflns_number_total 10068
_reflns_threshold_expression >2sigma(I)
_cod_data_source_file c8qo00154e5.cif
_cod_data_source_block compound2
_cod_depositor_comments
;
The following automatic conversions were performed:

data item '_symmetry_cell_setting' value 'Monoclinic' was changed to
'monoclinic' in accordance with the
/home/saulius/struct/COD-crude-data/automatic-downloads/DataCite-retrospective/RSC/depositions/lib/dictionaries/cif_core.dic
dictionary named 'cif_core.dic' version 2.4.2 last updated on
2011-04-26.

Automatic conversion script
Id: cif_fix_values 6909 2019-04-08 15:41:33Z antanas 
;
_cod_original_sg_symbol_H-M P2(1)
_cod_database_code 1554269

loop_
_symmetry_equiv_pos_as_xyz
'x, y, z'
'-x, y+1/2, -z'

loop_
_atom_site_label
_atom_site_type_symbol
_atom_site_fract_x
_atom_site_fract_y
_atom_site_fract_z
_atom_site_U_iso_or_equiv
_atom_site_adp_type
_atom_site_occupancy
_atom_site_symmetry_multiplicity
_atom_site_calc_flag
_atom_site_refinement_flags
_atom_site_disorder_assembly
_atom_site_disorder_group
C1 C 0.9849(6) 0.4829(5) 1.1453(8) 0.059(2) Uani 1 1 d . B .
C2 C 0.8785(6) 0.5136(5) 1.0908(7) 0.056(2) Uani 1 1 d . . .
C3 C 0.8349(7) 0.5151(5) 1.1789(8) 0.060(2) Uani 1 1 d . . .
H3A H 0.8258 0.5582 1.1970 0.073 Uiso 1 1 calc R . .
C4 C 0.9157(6) 0.4831(5) 1.2743(8) 0.064(3) Uani 1 1 d . B .
C5 C 0.9187(6) 0.4178(5) 1.2473(8) 0.061(3) Uani 1 1 d . B .
H5A H 0.8454 0.4030 1.2163 0.073 Uiso 1 1 calc R . .
C6 C 0.9752(9) 0.3785(6) 1.3456(10) 0.089(4) Uani 1 1 d . . .
H6A H 0.9973 0.3398 1.3228 0.107 Uiso 1 1 calc R A 1
H6B H 1.0389 0.4003 1.3887 0.107 Uiso 1 1 calc R A 1
C7 C 0.9143(9) 0.3643(6) 1.4105(9) 0.099(3) Uani 0.663(15) 1 d PDU B 1
O5 O 0.8344(12) 0.3360(7) 1.3748(13) 0.113(4) Uani 0.663(15) 1 d PDU B 1
O6 O 0.9604(11) 0.3795(7) 1.5130(8) 0.096(3) Uani 0.663(15) 1 d PDU B 1
C31 C 0.9032(14) 0.3600(9) 1.5766(15) 0.093(5) Uani 0.663(15) 1 d PDU B 1
H31A H 0.9412 0.3715 1.6491 0.140 Uiso 0.663(15) 1 calc PR B 1
H31B H 0.8946 0.3158 1.5716 0.140 Uiso 0.663(15) 1 calc PR B 1
H31C H 0.8347 0.3796 1.5527 0.140 Uiso 0.663(15) 1 calc PR B 1
C7A C 0.9143(9) 0.3643(6) 1.4105(9) 0.099(3) Uani 0.337(15) 1 d PDU B 2
O6A O 0.8086(11) 0.3616(15) 1.3574(19) 0.100(4) Uani 0.337(15) 1 d PDU B 2
O5A O 0.943(2) 0.3560(16) 1.5077(12) 0.109(5) Uani 0.337(15) 1 d PDU B 2
C31A C 0.716(2) 0.353(2) 1.379(4) 0.111(6) Uani 0.337(15) 1 d PDU B 2
H31D H 0.6559 0.3542 1.3142 0.166 Uiso 0.337(15) 1 calc PR B 2
H31E H 0.7094 0.3859 1.4252 0.166 Uiso 0.337(15) 1 calc PR B 2
H31F H 0.7185 0.3139 1.4135 0.166 Uiso 0.337(15) 1 calc PR B 2
C8 C 0.8267(6) 0.4196(4) 0.9782(7) 0.051(2) Uani 1 1 d . . .
C9 C 0.9041(8) 0.3825(5) 1.0596(9) 0.073(3) Uani 1 1 d . B .
H9A H 0.9567 0.3718 1.0272 0.087 Uiso 1 1 calc R . .
C10 C 0.9689(6) 0.4150(5) 1.1605(8) 0.062(3) Uani 1 1 d . . .
C11 C 0.8634(8) 0.3210(5) 1.0781(9) 0.076(3) Uani 1 1 d . . .
H11A H 0.8667 0.3188 1.1512 0.091 Uiso 1 1 calc R B .
H11B H 0.9089 0.2887 1.0677 0.091 Uiso 1 1 calc R . .
C12 C 0.7500(9) 0.3090(6) 1.0050(10) 0.086(4) Uani 1 1 d . B .
H12A H 0.7304 0.2664 1.0122 0.104 Uiso 1 1 calc R . .
H12B H 0.7016 0.3361 1.0235 0.104 Uiso 1 1 calc R . .
C13 C 0.7430(8) 0.3213(5) 0.8925(8) 0.071(3) Uani 1 1 d . . .
C14 C 0.7663(6) 0.3873(4) 0.8830(8) 0.056(2) Uani 1 1 d . B .
C15 C 0.7388(7) 0.4108(5) 0.7854(9) 0.062(3) Uani 1 1 d . . .
C16 C 0.6778(8) 0.3721(5) 0.6969(10) 0.066(3) Uani 1 1 d . B .
C17 C 0.6190(9) 0.3179(7) 0.8180(10) 0.093(4) Uani 1 1 d . B .
H17A H 0.5789 0.3514 0.8358 0.111 Uiso 1 1 calc R . .
C18 C 0.8117(8) 0.2768(5) 0.8598(11) 0.089(4) Uani 1 1 d . B .
H18A H 0.8839 0.2806 0.9073 0.133 Uiso 1 1 calc R . .
H18B H 0.8077 0.2862 0.7887 0.133 Uiso 1 1 calc R . .
H18C H 0.7875 0.2351 0.8624 0.133 Uiso 1 1 calc R . .
C19 C 1.0753(7) 0.3816(6) 1.1938(9) 0.081(3) Uani 1 1 d . B .
H19A H 1.1013 0.3818 1.1359 0.121 Uiso 1 1 calc R . .
H19B H 1.0665 0.3395 1.2127 0.121 Uiso 1 1 calc R . .
H19C H 1.1252 0.4024 1.2538 0.121 Uiso 1 1 calc R . .
C20 C 0.5695(11) 0.2593(7) 0.8187(13) 0.110(5) Uani 1 1 d . . .
C21 C 0.4801(17) 0.2584(11) 0.842(2) 0.227(14) Uani 1 1 d . B .
H21A H 0.4493 0.2928 0.8617 0.272 Uiso 1 1 calc R . .
C22 C 0.5834(14) 0.2023(8) 0.7921(15) 0.136(7) Uani 1 1 d . B .
H22A H 0.6373 0.1897 0.7683 0.164 Uiso 1 1 calc R . .
C23 C 0.5100(14) 0.1649(8) 0.8039(17) 0.132(6) Uani 1 1 d . . .
H23A H 0.5062 0.1221 0.7942 0.159 Uiso 1 1 calc R B .
C28 C 0.9045(7) 0.4992(6) 1.3736(9) 0.079(3) Uani 1 1 d . . .
H28A H 0.8408 0.4808 1.3771 0.119 Uiso 1 1 calc R . .
H28B H 0.9004 0.5435 1.3787 0.119 Uiso 1 1 calc R . .
H28C H 0.9647 0.4841 1.4313 0.119 Uiso 1 1 calc R . .
C29 C 1.0144(7) 0.5096(6) 1.2539(9) 0.079(3) Uani 1 1 d . . .
H29A H 1.0162 0.5546 1.2542 0.094 Uiso 1 1 calc R B .
H29B H 1.0808 0.4932 1.3027 0.094 Uiso 1 1 calc R . .
C30 C 0.8124(6) 0.4772(5) 0.9957(7) 0.060(3) Uani 1 1 d . . .
C32 C 0.6567(10) 0.5129(9) 1.1676(17) 0.157(9) Uani 1 1 d . . .
C33 C 0.5586(15) 0.4746(10) 1.1382(16) 0.178(6) Uani 1 1 d DU . .
H33A H 0.4980 0.4989 1.1408 0.214 Uiso 1 1 calc R . .
C34 C 0.5334(13) 0.4421(10) 1.0362(16) 0.177(6) Uani 1 1 d DU . .
H34A H 0.4759 0.4137 1.0271 0.265 Uiso 1 1 calc R . .
H34B H 0.5947 0.4196 1.0355 0.265 Uiso 1 1 calc R . .
H34C H 0.5131 0.4718 0.9794 0.265 Uiso 1 1 calc R . .
C36 C 1.1280(6) 0.5312(6) 1.1077(9) 0.080(4) Uani 1 1 d . B .
C37 C 1.1671(8) 0.5388(7) 1.0184(10) 0.096(4) Uani 1 1 d . . .
H37A H 1.1309 0.5110 0.9590 0.116 Uiso 1 1 calc R . .
C38 C 1.1512(17) 0.6052(9) 0.9875(18) 0.204(12) Uani 1 1 d . . .
H38A H 1.1756 0.6127 0.9296 0.306 Uiso 1 1 calc R . .
H38B H 1.1905 0.6306 1.0469 0.306 Uiso 1 1 calc R . .
H38C H 1.0770 0.6152 0.9659 0.306 Uiso 1 1 calc R . .
C39 C 1.2785(9) 0.5299(12) 1.0577(11) 0.194(12) Uani 1 1 d . . .
H39A H 1.2944 0.4881 1.0831 0.291 Uiso 1 1 calc R . .
H39B H 1.3108 0.5584 1.1148 0.291 Uiso 1 1 calc R . .
H39C H 1.3059 0.5371 1.0017 0.291 Uiso 1 1 calc R . .
C1' C 0.3936(7) 0.4679(5) 0.5097(9) 0.071(3) Uani 1 1 d . D .
C2' C 0.4189(6) 0.4693(5) 0.6261(8) 0.062(3) Uani 1 1 d . . .
C3' C 0.3498(7) 0.5208(5) 0.6399(7) 0.068(3) Uani 1 1 d . D .
H3'A H 0.2987 0.5028 0.6686 0.081 Uiso 1 1 calc R . .
C4' C 0.2916(7) 0.5442(5) 0.5350(8) 0.069(3) Uani 1 1 d . D .
C5' C 0.3727(7) 0.5775(5) 0.4960(8) 0.067(3) Uani 1 1 d . D .
H5'A H 0.4198 0.6019 0.5554 0.080 Uiso 1 1 calc R . .
C6' C 0.3266(9) 0.6210(5) 0.4033(9) 0.081(3) Uani 1 1 d . . .
H6'1 H 0.3814 0.6315 0.3747 0.098 Uiso 1 1 calc R C 1
H6'2 H 0.2702 0.5998 0.3480 0.098 Uiso 1 1 calc R C 1
C7' C 0.2845(8) 0.6780(5) 0.4312(8) 0.086(2) Uani 0.371(15) 1 d PDU D 1
O5' O 0.3080(19) 0.7031(13) 0.5184(14) 0.089(5) Uani 0.371(15) 1 d PDU D 1
O6' O 0.1890(16) 0.6905(11) 0.3610(19) 0.089(4) Uani 0.371(15) 1 d PDU D 1
C31' C 0.158(3) 0.7490(12) 0.384(3) 0.100(6) Uani 0.371(15) 1 d PDU D 1
H31G H 0.0899 0.7594 0.3322 0.150 Uiso 0.371(15) 1 calc PR D 1
H31H H 0.2094 0.7794 0.3818 0.150 Uiso 0.371(15) 1 calc PR D 1
H31I H 0.1530 0.7485 0.4534 0.150 Uiso 0.371(15) 1 calc PR D 1
C7B C 0.2845(8) 0.6780(5) 0.4312(8) 0.086(2) Uani 0.629(15) 1 d PDU D 2
O6B O 0.3467(11) 0.7022(7) 0.5219(9) 0.085(3) Uani 0.629(15) 1 d PDU D 2
O5B O 0.2103(11) 0.7075(7) 0.3723(13) 0.100(4) Uani 0.629(15) 1 d PDU D 2
C31B C 0.3135(15) 0.7567(7) 0.5551(17) 0.099(5) Uani 0.629(15) 1 d PDU D 2
H31J H 0.3650 0.7693 0.6218 0.148 Uiso 0.629(15) 1 calc PR D 2
H31K H 0.2463 0.7499 0.5634 0.148 Uiso 0.629(15) 1 calc PR D 2
H31L H 0.3061 0.7886 0.5032 0.148 Uiso 0.629(15) 1 calc PR D 2
C8' C 0.6006(6) 0.5061(4) 0.6373(7) 0.052(2) Uani 1 1 d . . .
C9' C 0.5579(7) 0.5287(6) 0.5356(10) 0.087(4) Uani 1 1 d . D .
C10' C 0.4386(6) 0.5252(5) 0.4741(8) 0.064(3) Uani 1 1 d . . .
C11' C 0.6031(7) 0.5891(5) 0.5086(9) 0.070(3) Uani 1 1 d . . .
H11C H 0.6284 0.5819 0.4504 0.084 Uiso 1 1 calc R D .
H11D H 0.5476 0.6203 0.4862 0.084 Uiso 1 1 calc R . .
C12' C 0.6928(8) 0.6121(4) 0.6037(9) 0.066(3) Uani 1 1 d . D .
H12C H 0.6649 0.6282 0.6559 0.079 Uiso 1 1 calc R . .
H12D H 0.7294 0.6456 0.5827 0.079 Uiso 1 1 calc R . .
C13' C 0.7696(6) 0.5601(4) 0.6517(7) 0.052(2) Uani 1 1 d . . .
C14' C 0.7161(6) 0.5108(5) 0.6905(8) 0.058(2) Uani 1 1 d . B .
C15' C 0.7743(6) 0.4693(5) 0.7569(8) 0.059(3) Uani 1 1 d . B .
C16' C 0.8917(7) 0.4788(7) 0.7993(9) 0.079(3) Uani 1 1 d . . .
C17' C 0.8545(6) 0.5833(5) 0.7495(8) 0.065(3) Uani 1 1 d . B .
H17B H 0.8223 0.5979 0.8002 0.079 Uiso 1 1 calc R . .
C18' C 0.8138(8) 0.5331(5) 0.5732(9) 0.070(3) Uani 1 1 d . D .
H18D H 0.8619 0.5000 0.6061 0.106 Uiso 1 1 calc R . .
H18E H 0.8511 0.5648 0.5501 0.106 Uiso 1 1 calc R . .
H18F H 0.7568 0.5173 0.5131 0.106 Uiso 1 1 calc R . .
C19' C 0.4284(8) 0.5177(6) 0.3640(8) 0.079(3) Uani 1 1 d . D .
H19D H 0.4570 0.5536 0.3412 0.118 Uiso 1 1 calc R . .
H19E H 0.3547 0.5132 0.3210 0.118 Uiso 1 1 calc R . .
H19F H 0.4666 0.4814 0.3567 0.118 Uiso 1 1 calc R . .
C20' C 0.9211(8) 0.6335(6) 0.7295(10) 0.079(3) Uani 1 1 d . . .
C21' C 0.9081(11) 0.6940(6) 0.7387(14) 0.116(6) Uani 1 1 d . D .
H21B H 0.8564 0.7117 0.7611 0.140 Uiso 1 1 calc R . .
C22' C 1.0116(9) 0.6272(7) 0.7020(12) 0.100(4) Uani 1 1 d . D .
H22B H 1.0428 0.5900 0.6935 0.121 Uiso 1 1 calc R . .
C23' C 1.0453(12) 0.6839(7) 0.6902(14) 0.117(6) Uani 1 1 d . . .
H23B H 1.1038 0.6927 0.6710 0.140 Uiso 1 1 calc R D .
C28' C 0.1901(7) 0.5767(7) 0.5222(10) 0.095(4) Uani 1 1 d . . .
H28D H 0.1476 0.5511 0.5499 0.143 Uiso 1 1 calc R . .
H28E H 0.1523 0.5845 0.4482 0.143 Uiso 1 1 calc R . .
H28F H 0.2051 0.6153 0.5601 0.143 Uiso 1 1 calc R . .
C29' C 0.2749(7) 0.4849(6) 0.4720(10) 0.091(4) Uani 1 1 d . . .
H29C H 0.2446 0.4919 0.3960 0.109 Uiso 1 1 calc R D .
H29D H 0.2329 0.4547 0.4935 0.109 Uiso 1 1 calc R . .
C30' C 0.5380(6) 0.4814(5) 0.6899(9) 0.066(3) Uani 1 1 d . . .
C32' C 0.3790(15) 0.5867(10) 0.7856(18) 0.147(3) Uani 0.327(15) 1 d PDU E 1
C33' C 0.426(4) 0.6476(15) 0.846(4) 0.146(4) Uani 0.327(15) 1 d PDU E 1
H33C H 0.5025 0.6389 0.8657 0.175 Uiso 0.327(15) 1 calc PR E 1
C34' C 0.417(4) 0.703(2) 0.779(4) 0.154(7) Uani 0.327(15) 1 d PDU E 1
H34D H 0.4534 0.7375 0.8222 0.231 Uiso 0.327(15) 1 calc PR E 1
H34E H 0.3436 0.7137 0.7441 0.231 Uiso 0.327(15) 1 calc PR E 1
H34F H 0.4486 0.6950 0.7260 0.231 Uiso 0.327(15) 1 calc PR E 1
C35' C 0.418(4) 0.656(2) 0.952(4) 0.146(6) Uani 0.327(15) 1 d PDU E 1
H35A H 0.4542 0.6931 0.9835 0.220 Uiso 0.327(15) 1 calc PR E 1
H35B H 0.4509 0.6209 0.9958 0.220 Uiso 0.327(15) 1 calc PR E 1
H35C H 0.3450 0.6581 0.9446 0.220 Uiso 0.327(15) 1 calc PR E 1
C32B C 0.3790(15) 0.5867(10) 0.7856(18) 0.147(3) Uani 0.673(15) 1 d PDU E 2
C33B C 0.4518(18) 0.6374(10) 0.856(2) 0.144(4) Uani 0.673(15) 1 d PDU E 2
H33B H 0.4945 0.6537 0.8162 0.172 Uiso 0.673(15) 1 calc PR E 2
C35B C 0.526(2) 0.6064(13) 0.951(2) 0.172(7) Uani 0.673(15) 1 d PDU E 2
H35D H 0.5740 0.6366 0.9954 0.258 Uiso 0.673(15) 1 calc PR E 2
H35E H 0.5665 0.5757 0.9293 0.258 Uiso 0.673(15) 1 calc PR E 2
H35F H 0.4874 0.5867 0.9897 0.258 Uiso 0.673(15) 1 calc PR E 2
C34B C 0.3829(19) 0.6886(12) 0.865(2) 0.152(6) Uani 0.673(15) 1 d PDU E 2
H34G H 0.4256 0.7209 0.9085 0.228 Uiso 0.673(15) 1 calc PR E 2
H34H H 0.3336 0.6735 0.8963 0.228 Uiso 0.673(15) 1 calc PR E 2
H34I H 0.3444 0.7048 0.7955 0.228 Uiso 0.673(15) 1 calc PR E 2
C36' C 0.3707(12) 0.3658(6) 0.4421(13) 0.111(5) Uani 1 1 d . D .
C37' C 0.4329(12) 0.3162(8) 0.4197(17) 0.135(7) Uani 1 1 d . . .
H37B H 0.5070 0.3301 0.4446 0.162 Uiso 1 1 calc R . .
C38' C 0.4267(14) 0.2616(7) 0.490(2) 0.187(11) Uani 1 1 d . . .
H38D H 0.4542 0.2741 0.5630 0.280 Uiso 1 1 calc R . .
H38E H 0.4680 0.2276 0.4791 0.280 Uiso 1 1 calc R . .
H38F H 0.3541 0.2488 0.4715 0.280 Uiso 1 1 calc R . .
C39' C 0.4029(17) 0.3019(15) 0.307(2) 0.253(17) Uani 1 1 d . . .
H39D H 0.4103 0.3385 0.2691 0.379 Uiso 1 1 calc R . .
H39E H 0.3305 0.2881 0.2794 0.379 Uiso 1 1 calc R . .
H39F H 0.4483 0.2698 0.2973 0.379 Uiso 1 1 calc R . .
O1 O 1.0467(5) 0.4916(4) 1.0836(6) 0.075(2) Uani 1 1 d . . .
O2 O 0.8942(5) 0.5734(3) 1.0617(6) 0.075(2) Uani 1 1 d . . .
H2 H 0.9306 0.5929 1.1147 0.112 Uiso 1 1 calc R . .
O3 O 0.6652(9) 0.5535(7) 1.2267(11) 0.159(5) Uani 1 1 d . . .
O4 O 0.7353(4) 0.4832(3) 1.1497(5) 0.0670(18) Uani 1 1 d . . .
O7 O 0.7363(4) 0.5144(3) 0.9342(5) 0.0645(18) Uani 1 1 d . . .
H7 H 0.6982 0.4948 0.8822 0.097 Uiso 1 1 calc R . .
O8 O 0.6756(6) 0.3793(4) 0.6092(7) 0.087(2) Uani 1 1 d . . .
O9 O 0.6207(5) 0.3261(4) 0.7135(6) 0.080(2) Uani 1 1 d . . .
O10 O 0.4423(11) 0.1999(8) 0.8323(14) 0.200(7) Uani 1 1 d . B .
O11 O 1.1602(7) 0.5550(7) 1.1853(8) 0.162(6) Uani 1 1 d . . .
O1' O 0.4289(5) 0.4149(4) 0.4777(6) 0.084(2) Uani 1 1 d . . .
O2' O 0.3960(6) 0.4130(4) 0.6640(7) 0.088(2) Uani 1 1 d . . .
H2' H 0.4314 0.3853 0.6507 0.132 Uiso 1 1 calc R . .
O3' O 0.3095(10) 0.5636(7) 0.8065(11) 0.164(3) Uani 1 1 d U . .
O4' O 0.4055(4) 0.5696(4) 0.7097(5) 0.0694(19) Uani 1 1 d . . .
O7' O 0.5636(4) 0.4715(4) 0.7867(6) 0.078(2) Uani 1 1 d . . .
O8' O 0.9498(5) 0.4365(4) 0.8368(6) 0.086(2) Uani 1 1 d . B .
O9' O 0.9268(5) 0.5340(4) 0.7961(6) 0.076(2) Uani 1 1 d . B .
O10' O 0.9809(9) 0.7267(5) 0.7105(11) 0.150(5) Uani 1 1 d . D .
O11' O 0.2802(7) 0.3606(4) 0.4274(9) 0.123(4) Uani 1 1 d . . .
S1 S 0.2420(8) 0.4238(5) 0.8591(9) 0.163(4) Uani 0.524(9) 1 d PDU F 1
O12 O 0.1563(15) 0.4496(11) 0.7615(17) 0.179(6) Uani 0.524(9) 1 d PDU F 1
C40 C 0.3358(17) 0.3897(13) 0.819(2) 0.138(7) Uani 0.524(9) 1 d PDU F 1
C41 C 0.182(2) 0.3580(11) 0.889(3) 0.172(10) Uani 0.524(9) 1 d PDU F 1
S1' S 0.1610(11) 0.3847(7) 0.7042(13) 0.210(5) Uani 0.476(9) 1 d PDU F 2
O12' O 0.1018(14) 0.4425(9) 0.6967(19) 0.140(6) Uani 0.476(9) 1 d PDU F 2
C40' C 0.2901(15) 0.3963(18) 0.794(2) 0.160(7) Uani 0.476(9) 1 d PDU F 2
C41' C 0.193(3) 0.3813(18) 0.5888(19) 0.185(10) Uani 0.476(9) 1 d PDU F 2
O1W O 0.0015(13) 0.1595(8) 0.773(2) 0.279(12) Uani 1 1 d . . .
S2 S 0.1049(8) 0.2501(5) 0.6054(10) 0.172(4) Uani 0.543(8) 1 d PDU G 1
O13 O 0.152(2) 0.1903(7) 0.589(2) 0.189(6) Uani 0.543(8) 1 d PDU G 1
C42 C 0.125(3) 0.2536(17) 0.7398(15) 0.195(8) Uani 0.543(8) 1 d PDU G 1
C43 C 0.196(2) 0.3068(10) 0.603(3) 0.166(8) Uani 0.543(8) 1 d PDU G 1
S2' S 0.2223(11) 0.2412(7) 0.6726(13) 0.197(4) Uani 0.457(8) 1 d PDU G 2
O13' O 0.216(3) 0.1744(8) 0.652(3) 0.195(7) Uani 0.457(8) 1 d PDU G 2
C42' C 0.117(3) 0.2609(19) 0.712(3) 0.191(7) Uani 0.457(8) 1 d PDU G 2
C43' C 0.179(3) 0.2778(16) 0.550(2) 0.175(7) Uani 0.457(8) 1 d PDU G 2
S3 S 0.2261(15) 0.1944(9) 0.0003(17) 0.238(5) Uani 0.562(15) 1 d PDU H 1
O14 O 0.254(2) 0.1592(12) 0.101(2) 0.211(7) Uani 0.562(15) 1 d PDU H 1
C44 C 0.1051(17) 0.2302(18) -0.017(4) 0.208(7) Uani 0.562(15) 1 d PDU H 1
C45 C 0.305(2) 0.2591(13) 0.021(3) 0.219(7) Uani 0.562(15) 1 d PDU H 1
S3' S 0.2141(16) 0.2232(10) 0.0557(17) 0.227(5) Uani 0.438(15) 1 d PDU H 2
O14' O 0.264(3) 0.1882(18) -0.011(4) 0.232(7) Uani 0.438(15) 1 d PDU H 2
C44' C 0.237(4) 0.3011(11) 0.036(5) 0.228(9) Uani 0.438(15) 1 d PDU H 2
C45' C 0.0786(16) 0.222(2) -0.018(4) 0.208(8) Uani 0.438(15) 1 d PDU H 2
C35 C 0.5768(16) 0.4193(11) 1.207(2) 0.204(7) Uani 1 1 d DU . .
H35G H 0.5165 0.3922 1.1809 0.306 Uiso 1 1 calc R . .
H35H H 0.5867 0.4318 1.2780 0.306 Uiso 1 1 calc R . .
H35I H 0.6391 0.3980 1.2057 0.306 Uiso 1 1 calc R . .

loop_
_atom_site_aniso_label
_atom_site_aniso_U_11
_atom_site_aniso_U_22
_atom_site_aniso_U_33
_atom_site_aniso_U_23
_atom_site_aniso_U_13
_atom_site_aniso_U_12
C1 0.057(5) 0.077(7) 0.040(7) -0.004(5) 0.014(4) -0.007(5)
C2 0.053(4) 0.068(6) 0.044(7) -0.004(5) 0.014(4) 0.003(4)
C3 0.072(6) 0.064(6) 0.045(7) -0.005(5) 0.020(4) 0.007(5)
C4 0.053(5) 0.095(8) 0.044(6) 0.002(6) 0.017(4) -0.001(5)
C5 0.052(5) 0.063(6) 0.068(8) 0.001(5) 0.023(4) 0.009(4)
C6 0.094(8) 0.099(9) 0.082(10) 0.005(8) 0.042(7) 0.026(7)
C7 0.108(4) 0.100(4) 0.088(4) 0.006(4) 0.034(3) 0.001(4)
O5 0.132(6) 0.106(7) 0.099(7) 0.007(6) 0.040(5) -0.025(5)
O6 0.107(5) 0.098(6) 0.081(5) 0.003(5) 0.030(4) 0.000(5)
C31 0.102(8) 0.100(8) 0.080(7) -0.005(7) 0.034(6) -0.005(7)
C7A 0.108(4) 0.100(4) 0.088(4) 0.006(4) 0.034(3) 0.001(4)
O6A 0.113(5) 0.097(7) 0.093(6) 0.009(6) 0.042(5) -0.009(6)
O5A 0.119(8) 0.115(9) 0.094(7) 0.004(7) 0.038(6) 0.009(7)
C31A 0.110(7) 0.117(10) 0.107(10) 0.007(8) 0.039(7) -0.005(8)
C8 0.052(4) 0.052(5) 0.043(6) 0.013(5) 0.010(4) 0.003(4)
C9 0.086(7) 0.066(7) 0.053(8) 0.008(6) 0.008(5) 0.001(5)
C10 0.051(5) 0.073(6) 0.055(8) -0.003(5) 0.010(4) 0.013(4)
C11 0.095(8) 0.065(7) 0.061(8) 0.007(6) 0.018(6) -0.001(6)
C12 0.107(9) 0.073(7) 0.073(10) 0.006(7) 0.024(6) -0.025(6)
C13 0.079(6) 0.080(7) 0.042(8) -0.006(6) 0.006(5) -0.020(5)
C14 0.060(5) 0.060(6) 0.042(7) 0.002(5) 0.011(4) -0.005(4)
C15 0.062(5) 0.067(6) 0.055(8) -0.011(6) 0.019(5) -0.001(5)
C16 0.078(6) 0.066(7) 0.051(8) -0.003(6) 0.022(5) 0.003(5)
C17 0.084(7) 0.127(11) 0.063(10) -0.019(8) 0.020(6) -0.044(7)
C18 0.082(7) 0.072(7) 0.101(11) -0.018(7) 0.017(6) -0.012(6)
C19 0.069(6) 0.110(9) 0.060(8) 0.021(7) 0.019(5) 0.039(6)
C20 0.117(10) 0.093(10) 0.111(13) -0.008(9) 0.028(8) -0.051(8)
C21 0.176(19) 0.18(2) 0.32(4) -0.02(2) 0.09(2) -0.131(18)
C22 0.161(14) 0.105(12) 0.17(2) -0.055(12) 0.094(13) -0.062(11)
C23 0.135(14) 0.099(12) 0.18(2) -0.016(12) 0.075(13) -0.032(10)
C28 0.065(5) 0.119(10) 0.059(8) -0.011(7) 0.030(5) 0.003(6)
C29 0.063(5) 0.102(9) 0.076(9) -0.004(7) 0.031(5) -0.018(6)
C30 0.053(5) 0.084(8) 0.044(7) 0.012(6) 0.016(4) 0.005(5)
C32 0.063(7) 0.188(18) 0.22(2) -0.111(17) 0.049(9) -0.001(9)
C33 0.136(8) 0.206(10) 0.199(9) -0.012(7) 0.066(7) 0.005(8)
C34 0.136(9) 0.204(10) 0.195(9) -0.013(8) 0.064(8) 0.001(8)
C36 0.040(4) 0.145(11) 0.056(8) -0.013(8) 0.016(4) -0.018(6)
C37 0.062(6) 0.174(14) 0.056(9) -0.017(8) 0.024(5) -0.017(7)
C38 0.25(2) 0.133(17) 0.16(2) 0.047(15) -0.015(17) -0.063(16)
C39 0.060(7) 0.46(4) 0.070(10) 0.013(16) 0.034(6) 0.006(13)
C1' 0.054(5) 0.073(7) 0.066(9) -0.008(6) -0.004(4) -0.012(5)
C2' 0.056(5) 0.072(7) 0.044(7) 0.005(5) -0.001(4) -0.015(4)
C3' 0.056(5) 0.099(8) 0.032(6) -0.013(6) -0.003(4) -0.008(5)
C4' 0.076(6) 0.075(7) 0.048(8) -0.013(6) 0.013(5) -0.007(5)
C5' 0.068(6) 0.074(7) 0.041(7) 0.009(5) -0.003(4) -0.006(5)
C6' 0.087(7) 0.085(8) 0.058(9) 0.008(6) 0.007(5) -0.003(6)
C7' 0.089(4) 0.082(4) 0.079(4) 0.004(3) 0.019(3) 0.004(3)
O5' 0.092(8) 0.087(7) 0.086(7) -0.010(6) 0.029(6) 0.005(7)
O6' 0.092(6) 0.082(6) 0.084(6) 0.000(5) 0.018(5) 0.003(5)
C31' 0.107(9) 0.092(9) 0.097(10) -0.004(8) 0.032(7) 0.012(7)
C7B 0.089(4) 0.082(4) 0.079(4) 0.004(3) 0.019(3) 0.004(3)
O6B 0.088(6) 0.083(5) 0.080(5) -0.003(4) 0.026(4) 0.010(5)
O5B 0.098(6) 0.094(7) 0.095(6) 0.007(6) 0.019(5) 0.011(5)
C31B 0.108(8) 0.080(7) 0.101(8) -0.002(6) 0.027(7) 0.018(6)
C8' 0.058(5) 0.056(5) 0.035(7) 0.004(4) 0.008(4) -0.014(4)
C9' 0.057(5) 0.096(9) 0.086(10) 0.027(7) -0.003(5) -0.015(5)
C10' 0.058(5) 0.081(7) 0.037(7) 0.001(5) -0.004(4) -0.012(5)
C11' 0.070(6) 0.082(7) 0.052(8) 0.006(6) 0.015(5) 0.001(5)
C12' 0.084(6) 0.051(5) 0.061(8) -0.004(5) 0.024(5) -0.018(5)
C13' 0.059(5) 0.059(6) 0.036(6) -0.004(4) 0.015(4) -0.006(4)
C14' 0.059(5) 0.073(6) 0.037(6) 0.003(5) 0.009(4) -0.014(4)
C15' 0.046(4) 0.082(7) 0.048(7) 0.002(5) 0.016(4) -0.005(4)
C16' 0.052(5) 0.118(10) 0.056(8) 0.011(7) 0.006(4) 0.001(6)
C17' 0.052(5) 0.084(7) 0.064(8) -0.010(6) 0.025(4) -0.013(5)
C18' 0.081(6) 0.076(7) 0.059(8) -0.010(6) 0.030(5) -0.006(5)
C19' 0.090(7) 0.101(9) 0.042(8) 0.003(6) 0.019(5) 0.008(6)
C20' 0.069(6) 0.093(9) 0.079(9) -0.006(7) 0.033(6) -0.033(6)
C21' 0.112(10) 0.085(9) 0.179(18) -0.040(10) 0.084(10) -0.042(8)
C22' 0.089(8) 0.128(12) 0.100(12) -0.005(9) 0.052(7) -0.005(8)
C23' 0.109(10) 0.098(10) 0.165(18) -0.032(10) 0.074(11) -0.035(9)
C28' 0.063(6) 0.139(11) 0.063(9) -0.003(8) -0.004(5) 0.022(7)
C29' 0.056(5) 0.120(10) 0.080(9) 0.024(8) 0.003(5) -0.024(6)
C30' 0.054(5) 0.086(7) 0.043(8) 0.000(6) -0.001(4) -0.001(5)
C32' 0.146(5) 0.165(5) 0.145(5) -0.011(4) 0.070(4) -0.028(4)
C33' 0.147(6) 0.158(6) 0.143(6) -0.009(5) 0.063(5) -0.016(5)
C34' 0.156(11) 0.156(8) 0.151(10) -0.001(7) 0.056(8) -0.006(8)
C35' 0.149(9) 0.152(9) 0.144(8) -0.008(7) 0.058(7) -0.004(8)
C32B 0.146(5) 0.165(5) 0.145(5) -0.011(4) 0.070(4) -0.028(4)
C33B 0.147(6) 0.157(6) 0.139(6) -0.012(5) 0.065(5) -0.017(5)
C35B 0.167(10) 0.171(10) 0.170(10) -0.004(8) 0.051(7) -0.004(8)
C34B 0.154(8) 0.156(8) 0.151(9) -0.003(7) 0.059(7) -0.008(6)
C36' 0.125(12) 0.082(9) 0.102(13) -0.035(8) 0.008(9) -0.028(9)
C37' 0.109(10) 0.106(12) 0.20(2) -0.084(13) 0.065(11) -0.054(9)
C38' 0.156(15) 0.076(11) 0.31(4) -0.050(15) 0.057(17) -0.019(10)
C39' 0.18(2) 0.38(4) 0.20(3) -0.19(3) 0.082(18) -0.04(2)
O1 0.065(4) 0.109(6) 0.058(5) -0.023(4) 0.031(3) -0.023(4)
O2 0.097(5) 0.061(4) 0.061(5) -0.005(4) 0.021(4) -0.012(4)
O3 0.133(8) 0.209(14) 0.147(12) -0.012(10) 0.062(8) 0.073(9)
O4 0.051(3) 0.102(5) 0.050(5) -0.002(4) 0.021(3) 0.012(3)
O7 0.072(4) 0.067(4) 0.045(5) 0.000(3) 0.008(3) 0.015(3)
O8 0.104(5) 0.088(6) 0.065(7) -0.012(5) 0.026(4) 0.008(4)
O9 0.086(5) 0.091(6) 0.051(6) -0.001(4) 0.011(3) -0.021(4)
O10 0.165(12) 0.202(16) 0.25(2) -0.002(14) 0.094(12) -0.084(12)
O11 0.103(6) 0.332(18) 0.060(7) -0.075(9) 0.041(5) -0.110(9)
O1' 0.085(5) 0.080(5) 0.080(7) -0.027(5) 0.018(4) -0.024(4)
O2' 0.085(5) 0.089(5) 0.083(7) 0.003(5) 0.020(4) -0.016(4)
O3' 0.170(6) 0.196(6) 0.154(6) -0.021(5) 0.089(5) -0.046(5)
O4' 0.049(3) 0.104(5) 0.047(5) -0.001(4) 0.007(3) -0.009(3)
O7' 0.053(3) 0.120(6) 0.051(6) 0.027(4) 0.008(3) 0.000(4)
O8' 0.063(4) 0.122(7) 0.071(6) 0.032(5) 0.022(3) 0.006(4)
O9' 0.053(4) 0.102(6) 0.067(5) 0.002(4) 0.015(3) -0.018(4)
O10' 0.133(8) 0.110(8) 0.227(15) -0.050(9) 0.089(9) -0.065(7)
O11' 0.084(6) 0.107(7) 0.137(10) -0.017(6) -0.010(5) -0.030(5)
S1 0.171(6) 0.177(7) 0.146(7) 0.000(6) 0.061(5) 0.001(5)
O12 0.169(8) 0.187(9) 0.178(9) 0.004(7) 0.057(7) 0.016(7)
C40 0.135(9) 0.140(11) 0.131(11) 0.003(8) 0.037(8) -0.004(7)
C41 0.173(13) 0.181(13) 0.170(14) 0.000(9) 0.072(10) -0.009(9)
S1' 0.195(7) 0.223(8) 0.202(8) -0.021(7) 0.057(6) -0.006(6)
O12' 0.120(8) 0.162(9) 0.148(9) 0.017(7) 0.061(7) -0.032(6)
C40' 0.159(8) 0.167(10) 0.164(9) -0.008(8) 0.070(7) 0.019(8)
C41' 0.182(14) 0.187(15) 0.181(10) -0.004(10) 0.058(9) 0.001(9)
O1W 0.183(15) 0.192(17) 0.39(3) 0.054(18) 0.007(16) -0.003(11)
S2 0.170(6) 0.166(6) 0.173(6) 0.001(5) 0.052(5) 0.014(5)
O13 0.196(9) 0.165(7) 0.193(9) 0.000(7) 0.052(7) 0.025(7)
C42 0.203(12) 0.206(12) 0.185(9) 0.001(8) 0.079(9) -0.004(9)
C43 0.167(11) 0.163(10) 0.168(12) -0.006(9) 0.060(8) 0.009(8)
S2' 0.194(6) 0.187(6) 0.191(7) 0.016(6) 0.043(5) 0.027(6)
O13' 0.201(10) 0.186(8) 0.188(10) -0.003(7) 0.054(8) 0.000(8)
C42' 0.200(9) 0.194(10) 0.179(10) 0.004(8) 0.066(8) -0.004(8)
C43' 0.172(10) 0.179(10) 0.176(9) 0.000(8) 0.062(7) 0.001(8)
S3 0.229(7) 0.229(7) 0.247(8) 0.019(6) 0.071(6) -0.010(6)
O14 0.209(10) 0.213(10) 0.213(10) 0.006(7) 0.075(7) -0.015(7)
C44 0.216(8) 0.208(10) 0.208(11) -0.003(8) 0.084(8) -0.011(7)
C45 0.219(9) 0.218(9) 0.224(10) 0.007(8) 0.083(8) -0.009(7)
S3' 0.237(7) 0.208(7) 0.227(8) -0.005(6) 0.072(6) -0.013(6)
O14' 0.219(9) 0.230(9) 0.244(10) 0.004(7) 0.079(7) -0.002(8)
C44' 0.230(12) 0.220(9) 0.230(13) 0.009(9) 0.076(9) -0.010(8)
C45' 0.217(8) 0.211(12) 0.207(12) -0.002(9) 0.088(8) -0.004(8)
C35 0.176(10) 0.223(11) 0.220(10) 0.004(8) 0.080(8) -0.021(8)

loop_
_atom_type_symbol
_atom_type_description
_atom_type_scat_dispersion_real
_atom_type_scat_dispersion_imag
_atom_type_scat_source
C C 0.0181 0.0091 'International Tables Vol C Tables 4.2.6.8 and 6.1.1.4'
H H 0.0000 0.0000 'International Tables Vol C Tables 4.2.6.8 and 6.1.1.4'
O O 0.0492 0.0322 'International Tables Vol C Tables 4.2.6.8 and 6.1.1.4'
S S 0.3331 0.5567 'International Tables Vol C Tables 4.2.6.8 and 6.1.1.4'

loop_
_geom_angle_atom_site_label_1
_geom_angle_atom_site_label_2
_geom_angle_atom_site_label_3
_geom_angle
O1 C1 C29 122.0(8)
O1 C1 C10 111.1(8)
C29 C1 C10 104.1(9)
O1 C1 C2 108.5(8)
C29 C1 C2 100.7(8)
C10 C1 C2 109.6(7)
O2 C2 C3 110.2(8)
O2 C2 C30 110.5(8)
C3 C2 C30 114.1(7)
O2 C2 C1 109.4(7)
C3 C2 C1 101.1(8)
C30 C2 C1 111.2(8)
O4 C3 C2 111.2(7)
O4 C3 C4 109.6(8)
C2 C3 C4 107.2(7)
C28 C4 C5 119.0(10)
C28 C4 C3 113.3(8)
C5 C4 C3 107.6(8)
C28 C4 C29 116.8(9)
C5 C4 C29 102.1(8)
C3 C4 C29 94.9(8)
C4 C5 C6 111.6(9)
C4 C5 C10 106.5(8)
C6 C5 C10 114.7(7)
C7 C6 C5 115.5(9)
O5 C7 O6 124.9(13)
O5 C7 C6 119.9(13)
O6 C7 C6 114.8(11)
C7 O6 C31 113.6(13)
C30 C8 C14 123.8(8)
C30 C8 C9 120.3(9)
C14 C8 C9 115.9(8)
C8 C9 C11 114.0(8)
C8 C9 C10 117.2(9)
C11 C9 C10 113.2(10)
C1 C10 C9 113.3(9)
C1 C10 C19 109.5(8)
C9 C10 C19 103.4(8)
C1 C10 C5 100.8(8)
C9 C10 C5 115.7(8)
C19 C10 C5 114.4(8)
C9 C11 C12 112.9(9)
C13 C12 C11 108.3(10)
C14 C13 C18 114.8(9)
C14 C13 C12 108.5(9)
C18 C13 C12 110.9(10)
C14 C13 C17 101.2(9)
C18 C13 C17 113.4(9)
C12 C13 C17 107.5(9)
C15 C14 C8 124.7(9)
C15 C14 C13 117.4(9)
C8 C14 C13 117.5(9)
C14 C15 C15' 126.1(9)
C14 C15 C16 118.1(10)
C15' C15 C16 115.4(10)
O8 C16 O9 117.3(10)
O8 C16 C15 123.5(11)
O9 C16 C15 119.2(11)
O9 C17 C20 106.6(11)
O9 C17 C13 103.5(9)
C20 C17 C13 114.6(12)
C22 C20 C21 106.0(14)
C22 C20 C17 135.7(16)
C21 C20 C17 118.0(17)
C20 C21 O10 109(2)
C20 C22 C23 110.7(16)
C22 C23 O10 107.6(15)
C1 C29 C4 94.7(7)
C8 C30 O7 126.6(9)
C8 C30 C2 125.3(8)
O7 C30 C2 108.1(8)
O3 C32 O4 126.5(14)
O3 C32 C33 117.6(15)
O4 C32 C33 111.9(15)
C34 C33 C35 97.6(19)
C34 C33 C32 113.8(17)
C35 C33 C32 110.2(17)
O11 C36 O1 122.7(10)
O11 C36 C37 125.6(11)
O1 C36 C37 111.7(10)
C39 C37 C36 108.3(10)
C39 C37 C38 105.4(15)
C36 C37 C38 106.1(14)
O1' C1' C2' 112.1(9)
O1' C1' C10' 110.8(9)
C2' C1' C10' 110.3(8)
O1' C1' C29' 122.2(9)
C2' C1' C29' 99.8(9)
C10' C1' C29' 100.6(8)
O2' C2' C1' 111.8(8)
O2' C2' C3' 111.7(9)
C1' C2' C3' 103.0(8)
O2' C2' C30' 105.2(8)
C1' C2' C30' 113.4(8)
C3' C2' C30' 111.9(8)
O4' C3' C4' 111.3(9)
O4' C3' C2' 114.8(7)
C4' C3' C2' 106.5(9)
C3' C4' C28' 116.0(9)
C3' C4' C29' 100.2(9)
C28' C4' C29' 112.6(8)
C3' C4' C5' 106.8(8)
C28' C4' C5' 118.1(10)
C29' C4' C5' 100.7(9)
C6' C5' C10' 113.4(10)
C6' C5' C4' 115.9(8)
C10' C5' C4' 104.5(8)
C7' C6' C5' 113.2(11)
O5' C7' O6' 116.7(14)
O5' C7' C6' 128.6(15)
O6' C7' C6' 110.9(13)
C7' O6' C31' 109(2)
C9' C8' C30' 122.0(8)
C9' C8' C14' 117.4(8)
C30' C8' C14' 120.6(8)
C8' C9' C10' 120.9(9)
C8' C9' C11' 118.4(9)
C10' C9' C11' 110.0(8)
C19' C10' C1' 109.1(9)
C19' C10' C5' 115.3(8)
C1' C10' C5' 102.4(8)
C19' C10' C9' 105.3(9)
C1' C10' C9' 109.1(8)
C5' C10' C9' 115.4(9)
C12' C11' C9' 110.2(9)
C11' C12' C13' 110.2(8)
C14' C13' C17' 104.2(8)
C14' C13' C18' 109.4(8)
C17' C13' C18' 112.4(7)
C14' C13' C12' 109.9(7)
C17' C13' C12' 109.1(8)
C18' C13' C12' 111.6(8)
C15' C14' C8' 124.1(8)
C15' C14' C13' 118.9(8)
C8' C14' C13' 116.2(8)
C14' C15' C15 127.0(8)
C14' C15' C16' 117.6(9)
C15 C15' C16' 114.9(9)
O8' C16' O9' 121.9(9)
O8' C16' C15' 120.3(12)
O9' C16' C15' 117.8(10)
O9' C17' C20' 105.0(7)
O9' C17' C13' 109.3(8)
C20' C17' C13' 113.9(9)
C21' C20' C22' 106.0(11)
C21' C20' C17' 126.1(11)
C22' C20' C17' 127.8(12)
C20' C21' O10' 110.5(12)
C23' C22' C20' 107.9(13)
C22' C23' O10' 109.4(12)
C4' C29' C1' 94.9(8)
O7' C30' C8' 127.4(8)
O7' C30' C2' 113.7(9)
C8' C30' C2' 118.6(9)
O3' C32' O4' 123.3(19)
O3' C32' C33' 117(3)
O4' C32' C33' 119(2)
C35' C33' C34' 118(3)
C35' C33' C32' 116(4)
C34' C33' C32' 116(4)
C34B C33B C35B 122(2)
O11' C36' O1' 126.7(15)
O11' C36' C37' 122.4(12)
O1' C36' C37' 111.0(13)
C36' C37' C39' 114(2)
C36' C37' C38' 106.1(16)
C39' C37' C38' 115.2(18)
C36 O1 C1 123.9(8)
C32 O4 C3 116.5(10)
C16 O9 C17 118.3(9)
C23 O10 C21 106.4(16)
C36' O1' C1' 124.3(10)
C32' O4' C3' 121.2(11)
C16' O9' C17' 120.0(7)
C23' O10' C21' 106.0(11)
O12 S1 C40 108.0(9)
O12 S1 C41 103.1(8)
C40 S1 C41 99.9(7)
O12' S1' C40' 108.1(9)
O12' S1' C41' 105.8(8)
C40' S1' C41' 97.0(7)
O13 S2 C42 106.0(8)
O13 S2 C43 105.6(8)
C42 S2 C43 98.1(7)
O13' S2' C42' 107.5(9)
O13' S2' C43' 106.8(9)
C42' S2' C43' 98.2(7)
O14 S3 C45 108.8(9)
O14 S3 C44 105.7(9)
C45 S3 C44 99.2(7)
O14' S3' C45' 104.7(9)
O14' S3' C44' 104.5(9)
C45' S3' C44' 97.4(7)

loop_
_geom_bond_atom_site_label_1
_geom_bond_atom_site_label_2
_geom_bond_distance
C1 O1 1.408(11)
C1 C29 1.520(15)
C1 C10 1.534(14)
C1 C2 1.543(12)
C2 O2 1.412(12)
C2 C3 1.528(13)
C2 C30 1.528(14)
C3 O4 1.462(11)
C3 C4 1.555(13)
C4 C28 1.470(13)
C4 C5 1.487(14)
C4 C29 1.588(12)
C5 C6 1.560(16)
C5 C10 1.574(14)
C6 C7 1.457(16)
C7 O5 1.205(9)
C7 O6 1.366(9)
O6 C31 1.431(10)
O6A C31A 1.418(10)
C8 C30 1.317(13)
C8 C14 1.463(13)
C8 C9 1.485(13)
C9 C11 1.518(15)
C9 C10 1.535(15)
C10 C19 1.554(12)
C11 C12 1.549(15)
C12 C13 1.538(17)
C13 C14 1.502(14)
C13 C18 1.532(16)
C13 C17 1.651(14)
C14 C15 1.361(14)
C15 C15' 1.476(14)
C15 C16 1.480(15)
C16 O8 1.204(13)
C16 O9 1.346(12)
C17 O9 1.455(14)
C17 C20 1.459(17)
C20 C22 1.34(2)
C20 C21 1.37(3)
C21 O10 1.38(2)
C22 C23 1.354(19)
C23 O10 1.36(2)
C30 O7 1.361(11)
C32 O3 1.185(19)
C32 O4 1.356(14)
C32 C33 1.52(2)
C33 C34 1.501(10)
C33 C35 1.503(10)
C36 O11 1.129(14)
C36 O1 1.362(12)
C36 C37 1.511(15)
C37 C39 1.445(15)
C37 C38 1.52(2)
C1' O1' 1.392(13)
C1' C2' 1.511(16)
C1' C10' 1.557(14)
C1' C29' 1.572(13)
C2' O2' 1.421(12)
C2' C3' 1.531(14)
C2' C30' 1.582(11)
C3' O4' 1.462(12)
C3' C4' 1.472(15)
C4' C28' 1.520(14)
C4' C29' 1.537(17)
C4' C5' 1.578(15)
C5' C6' 1.540(15)
C5' C10' 1.557(15)
C6' C7' 1.486(16)
C7' O5' 1.254(10)
C7' O6' 1.354(10)
O6' C31' 1.424(10)
O6B C31B 1.413(10)
C8' C9' 1.402(15)
C8' C30' 1.412(13)
C8' C14' 1.499(11)
C9' C10' 1.558(12)
C9' C11' 1.566(15)
C10' C19' 1.478(15)
C11' C12' 1.532(14)
C12' C13' 1.538(13)
C13' C14' 1.508(13)
C13' C17' 1.523(13)
C13' C18' 1.533(13)
C14' C15' 1.338(13)
C15' C16' 1.524(12)
C16' O8' 1.217(13)
C16' O9' 1.311(14)
C17' O9' 1.458(12)
C17' C20' 1.521(14)
C20' C21' 1.354(18)
C20' C22' 1.428(15)
C21' O10' 1.393(15)
C22' C23' 1.358(19)
C23' O10' 1.387(16)
C30' O7' 1.268(12)
C32' O3' 1.202(18)
C32' O4' 1.28(2)
C32' C33' 1.59(3)
C33' C35' 1.510(10)
C33' C34' 1.511(10)
C33B C34B 1.503(10)
C33B C35B 1.507(10)
C36' O11' 1.194(16)
C36' O1' 1.329(14)
C36' C37' 1.48(2)
C37' C39' 1.49(3)
C37' C38' 1.56(3)
S1 O12 1.546(10)
S1 C40 1.737(10)
S1 C41 1.780(10)
S1' O12' 1.493(10)
S1' C40' 1.784(10)
S1' C41' 1.789(10)
S2 O13 1.515(10)
S2 C42 1.770(10)
S2 C43 1.774(10)
S2' O13' 1.492(10)
S2' C42' 1.769(10)
S2' C43' 1.775(10)
S3 O14 1.509(10)
S3 C45 1.752(10)
S3 C44 1.778(10)
S3' O14' 1.529(10)
S3' C45' 1.776(10)
S3' C44' 1.782(10)
